data_4024025
loop_
_publ_author_name
'T. Daniel Thangadurai'
'N. Jiten Singh'
'In-Chul Hwang'
'Jung Woo Lee'
'R. Prakash Chandran'
'Kwang S. Kim'

_publ_contact_author_address
;Pohang University of Science and Technology
Department of Chemistry
San31 Hyoja Dong, Nam-Gu,
Pohang, Kyungbuk, 
790-784, Korea
;
_publ_contact_author_email spfe@postech.ac.kr
_publ_contact_author_fax (82)54-279-8137
_publ_contact_author_name 'In-Chul Hwang'
_publ_contact_author_phone (82)54-279-8135
_publ_section_title
;
 2-Dimensional Analytic Approach for Anion Differentiation
 with Chromofluorogenic Receptors
;
_journal_name_full 'Journal of Organic Chemistry'
_journal_page_first 5461
_journal_page_last 5464
_journal_paper_doi 10.1021/jo070791o
_journal_volume 72
_journal_year 2007
_chemical_formula_moiety 'C34 H23 Cl2 N5 O2, C16 H36 N, C2 H3 O2'
_chemical_formula_sum 'C52 H62 Cl2 N6 O4'
_chemical_formula_weight 905.98
_chemical_name_common DNUDCC
_chemical_name_systematic
; 
 1,8-Di(1-naphthalenyl)ureayl-3,6-dichloro-carbazole 
;
_space_group_IT_number 14
_symmetry_cell_setting monoclinic
_symmetry_space_group_name_Hall '-P 2ybc'
_symmetry_space_group_name_H-M 'P 1 21/c 1'
_atom_sites_solution_hydrogens geom
_atom_sites_solution_primary direct
_atom_sites_solution_secondary difmap
_audit_creation_method SHELXL-97
_cell_angle_alpha 90.00
_cell_angle_beta 96.146(2)
_cell_angle_gamma 90.00
_cell_formula_units_Z 8
_cell_length_a 11.5494(7)
_cell_length_b 26.2674(17)
_cell_length_c 32.450(2)
_cell_measurement_reflns_used 831
_cell_measurement_temperature 293(2)
_cell_measurement_theta_max 34.820
_cell_measurement_theta_min 4.780
_cell_volume 9787.8(11)
_computing_cell_refinement 'Bruker SMART'
_computing_data_collection 'Bruker SMART'
_computing_data_reduction 'Bruker SAINT'
_computing_molecular_graphics 'Bruker SHELXTL'
_computing_publication_material 'Bruker SHELXTL'
_computing_structure_refinement 'SHELXL-97 (Sheldrick, 1997)'
_computing_structure_solution 'SHELXS-97 (Sheldrick, 1990)'
_diffrn_ambient_temperature 293(2)
_diffrn_measured_fraction_theta_full 0.994
_diffrn_measured_fraction_theta_max 0.994
_diffrn_measurement_device_type 'CCD area detector'
_diffrn_measurement_method 'phi and omega scans'
_diffrn_radiation_monochromator graphite
_diffrn_radiation_source 'fine-focus sealed tube'
_diffrn_radiation_type MoK\a
_diffrn_radiation_wavelength 0.71073
_diffrn_reflns_av_R_equivalents 0.1021
_diffrn_reflns_av_sigmaI/netI 0.1922
_diffrn_reflns_limit_h_max 13
_diffrn_reflns_limit_h_min -14
_diffrn_reflns_limit_k_max 32
_diffrn_reflns_limit_k_min -32
_diffrn_reflns_limit_l_max 40
_diffrn_reflns_limit_l_min -36
_diffrn_reflns_number 56983
_diffrn_reflns_theta_full 26.40
_diffrn_reflns_theta_max 26.40
_diffrn_reflns_theta_min 1.00
_exptl_absorpt_coefficient_mu 0.183
_exptl_absorpt_correction_type none
_exptl_crystal_colour colorless
_exptl_crystal_density_diffrn 1.230
_exptl_crystal_density_method 'not measured'
_exptl_crystal_description plate
_exptl_crystal_F_000 3856
_exptl_crystal_size_max 0.2
_exptl_crystal_size_mid 0.2
_exptl_crystal_size_min 0.2
_refine_diff_density_max 1.316
_refine_diff_density_min -0.392
_refine_diff_density_rms 0.071
_refine_ls_extinction_method none
_refine_ls_goodness_of_fit_ref 1.069
_refine_ls_hydrogen_treatment constr
_refine_ls_matrix_type full
_refine_ls_number_parameters 987
_refine_ls_number_reflns 19971
_refine_ls_number_restraints 0
_refine_ls_restrained_S_all 1.069
_refine_ls_R_factor_all 0.3114
_refine_ls_R_factor_gt 0.1304
_refine_ls_shift/su_max 4.773
_refine_ls_shift/su_mean 0.038
_refine_ls_structure_factor_coef Fsqd
_refine_ls_weighting_details 'calc w=1/[\s^2^(Fo^2^)+(0.1132P)^2^+0.0000P] where P=(Fo^2^+2Fc^2^)/3'
_refine_ls_weighting_scheme calc
_refine_ls_wR_factor_gt 0.2754
_refine_ls_wR_factor_ref 0.3600
_reflns_number_gt 5767
_reflns_number_total 19971
_reflns_threshold_expression >2sigma(I)
_cod_data_source_file jo070791osi20070416_030009.cif
_cod_data_source_block Carbazole
_cod_original_sg_symbol_Hall -P2ybc
_cod_original_sg_symbol_H-M 'P 21/c'
_cod_database_code 4024025

loop_
_symmetry_equiv_pos_as_xyz
'x, y, z'
'-x, y+1/2, -z+1/2'
'-x, -y, -z'
'x, -y-1/2, z-1/2'

loop_
_atom_site_label
_atom_site_type_symbol
_atom_site_fract_x
_atom_site_fract_y
_atom_site_fract_z
_atom_site_U_iso_or_equiv
_atom_site_adp_type
_atom_site_occupancy
_atom_site_symmetry_multiplicity
_atom_site_calc_flag
_atom_site_refinement_flags
_atom_site_disorder_assembly
_atom_site_disorder_group
Cl1 Cl 0.1963(2) 0.41808(9) 0.51241(7) 0.0906(8) Uani 1 1 d . . .
Cl2 Cl 0.1277(3) 0.56918(9) 0.73820(9) 0.1108(10) Uani 1 1 d . . .
O1 O 0.2882(5) 0.24245(19) 0.56690(17) 0.0724(17) Uani 1 1 d . . .
O2 O 0.2658(6) 0.4343(2) 0.83691(16) 0.0809(19) Uani 1 1 d . . .
N1 N 0.2619(5) 0.3667(2) 0.68802(17) 0.0454(15) Uani 1 1 d . . .
H1 H 0.2843 0.3395 0.7013 0.055 Uiso 1 1 calc R . .
N2 N 0.2560(5) 0.3873(2) 0.77780(18) 0.0509(16) Uani 1 1 d . . .
H2 H 0.2656 0.3569 0.7690 0.061 Uiso 1 1 calc R . .
N3 N 0.2763(6) 0.3484(2) 0.84035(19) 0.0621(19) Uani 1 1 d . . .
H3 H 0.2922 0.3223 0.8260 0.074 Uiso 1 1 calc R . .
N4 N 0.2978(5) 0.2866(2) 0.62786(19) 0.0568(18) Uani 1 1 d . . .
H4 H 0.3156 0.2828 0.6541 0.068 Uiso 1 1 calc R . .
N5 N 0.3317(6) 0.2022(2) 0.62869(19) 0.0628(19) Uani 1 1 d . . .
H5 H 0.3538 0.2073 0.6545 0.075 Uiso 1 1 calc R . .
C1 C 0.2313(6) 0.4251(3) 0.7476(2) 0.0442(18) Uani 1 1 d . . .
C2 C 0.1962(6) 0.4742(3) 0.7562(2) 0.052(2) Uani 1 1 d . . .
H2A H 0.1903 0.4841 0.7835 0.062 Uiso 1 1 calc R . .
C3 C 0.1702(7) 0.5084(3) 0.7242(3) 0.058(2) Uani 1 1 d . . .
C4 C 0.1735(6) 0.4974(3) 0.6837(2) 0.052(2) Uani 1 1 d . . .
H4A H 0.1552 0.5217 0.6632 0.063 Uiso 1 1 calc R . .
C5 C 0.2054(6) 0.4483(3) 0.6741(2) 0.0435(18) Uani 1 1 d . . .
C6 C 0.2334(6) 0.4120(2) 0.7056(2) 0.0418(18) Uani 1 1 d . . .
C7 C 0.2163(6) 0.4216(2) 0.6350(2) 0.0435(18) Uani 1 1 d . . .
C8 C 0.2484(6) 0.3722(3) 0.6452(2) 0.0438(18) Uani 1 1 d . . .
C9 C 0.2653(6) 0.3354(3) 0.6146(2) 0.0450(19) Uani 1 1 d . . .
C10 C 0.2476(6) 0.3510(3) 0.5743(2) 0.051(2) Uani 1 1 d . . .
H10A H 0.2561 0.3279 0.5531 0.061 Uiso 1 1 calc R . .
C11 C 0.2168(7) 0.4015(3) 0.5646(2) 0.055(2) Uani 1 1 d . . .
C12 C 0.1977(6) 0.4375(3) 0.5934(2) 0.051(2) Uani 1 1 d . . .
H12 H 0.1738 0.4703 0.5860 0.061 Uiso 1 1 calc R . .
C13 C 0.3047(7) 0.2439(3) 0.6042(3) 0.051(2) Uani 1 1 d . . .
C14 C 0.2663(6) 0.3941(3) 0.8200(3) 0.051(2) Uani 1 1 d . . .
C15 C 0.3257(7) 0.1512(3) 0.6142(3) 0.062(2) Uani 1 1 d . . .
C16 C 0.4111(7) 0.1162(3) 0.6327(3) 0.063(2) Uani 1 1 d . . .
C17 C 0.5028(8) 0.1305(4) 0.6614(3) 0.079(3) Uani 1 1 d . . .
H17 H 0.5094 0.1642 0.6701 0.095 Uiso 1 1 calc R . .
C18 C 0.5851(9) 0.0949(5) 0.6774(3) 0.106(4) Uani 1 1 d . . .
H18 H 0.6467 0.1043 0.6967 0.127 Uiso 1 1 calc R . .
C19 C 0.5721(12) 0.0439(5) 0.6633(4) 0.121(5) Uani 1 1 d . . .
H19 H 0.6270 0.0198 0.6733 0.145 Uiso 1 1 calc R . .
C20 C 0.4816(13) 0.0292(5) 0.6355(4) 0.119(4) Uani 1 1 d . . .
H20 H 0.4748 -0.0046 0.6271 0.143 Uiso 1 1 calc R . .
C21 C 0.4005(10) 0.0642(4) 0.6198(3) 0.082(3) Uani 1 1 d . . .
C22 C 0.3122(12) 0.0500(4) 0.5918(4) 0.101(4) Uani 1 1 d . . .
H22 H 0.3057 0.0159 0.5839 0.122 Uiso 1 1 calc R . .
C23 C 0.2322(10) 0.0838(4) 0.5746(3) 0.105(4) Uani 1 1 d . . .
H23 H 0.1729 0.0727 0.5550 0.127 Uiso 1 1 calc R . .
C24 C 0.2377(8) 0.1355(3) 0.5861(3) 0.072(3) Uani 1 1 d . . .
H24 H 0.1821 0.1585 0.5746 0.086 Uiso 1 1 calc R . .
C25 C 0.2631(6) 0.3399(3) 0.8824(3) 0.058(2) Uani 1 1 d . . .
C26 C 0.2458(7) 0.2875(3) 0.8950(3) 0.061(2) Uani 1 1 d . . .
C27 C 0.2473(8) 0.2465(3) 0.8677(3) 0.083(3) Uani 1 1 d . . .
H27 H 0.2610 0.2516 0.8403 0.100 Uiso 1 1 calc R . .
C28 C 0.2286(10) 0.1992(4) 0.8819(3) 0.099(3) Uani 1 1 d . . .
H28 H 0.2299 0.1718 0.8639 0.119 Uiso 1 1 calc R . .
C29 C 0.2072(10) 0.1900(4) 0.9230(4) 0.102(4) Uani 1 1 d . . .
H29 H 0.1948 0.1569 0.9318 0.122 Uiso 1 1 calc R . .
C30 C 0.2047(8) 0.2278(4) 0.9490(3) 0.083(3) Uani 1 1 d . . .
H30 H 0.1893 0.2214 0.9760 0.100 Uiso 1 1 calc R . .
C31 C 0.2245(7) 0.2777(4) 0.9369(3) 0.067(2) Uani 1 1 d . . .
C32 C 0.2247(8) 0.3190(4) 0.9645(3) 0.082(3) Uani 1 1 d . . .
H32 H 0.2103 0.3132 0.9918 0.098 Uiso 1 1 calc R . .
C33 C 0.2452(8) 0.3662(4) 0.9524(3) 0.087(3) Uani 1 1 d . . .
H33 H 0.2472 0.3924 0.9718 0.104 Uiso 1 1 calc R . .
C34 C 0.2645(8) 0.3783(3) 0.9101(3) 0.076(3) Uani 1 1 d . . .
H34 H 0.2775 0.4116 0.9022 0.091 Uiso 1 1 calc R . .
Cl3 Cl 0.1638(3) 0.43386(8) 0.37010(8) 0.1081(10) Uani 1 1 d . . .
Cl4 Cl 0.1410(3) 0.59648(9) 0.59299(7) 0.1071(10) Uani 1 1 d . . .
O3 O 0.0839(5) 0.77036(18) 0.53426(15) 0.0618(15) Uani 1 1 d . . .
O4 O 0.1064(5) 0.5756(2) 0.27144(16) 0.0682(16) Uani 1 1 d . . .
N6 N 0.0618(5) 0.6421(2) 0.41647(17) 0.0463(15) Uani 1 1 d . . .
H6 H 0.0439 0.6694 0.4025 0.056 Uiso 1 1 calc R . .
N7 N 0.0277(5) 0.7252(2) 0.47517(18) 0.0539(17) Uani 1 1 d . . .
H7 H -0.0083 0.7282 0.4507 0.065 Uiso 1 1 calc R . .
N8 N 0.0339(5) 0.8111(2) 0.47262(18) 0.0535(17) Uani 1 1 d . . .
H8 H 0.0038 0.8064 0.4475 0.064 Uiso 1 1 calc R . .
N9 N 0.0475(5) 0.6168(2) 0.32771(17) 0.0461(15) Uani 1 1 d . . .
H9 H 0.0175 0.6447 0.3355 0.055 Uiso 1 1 calc R . .
N10 N 0.0209(5) 0.6538(2) 0.26424(18) 0.0565(17) Uani 1 1 d . . .
H10 H -0.0126 0.6770 0.2774 0.068 Uiso 1 1 calc R . .
C35 C 0.0738(6) 0.6383(3) 0.4592(2) 0.0408(17) Uani 1 1 d . . .
C36 C 0.0596(6) 0.6759(3) 0.4894(2) 0.0484(19) Uani 1 1 d . . .
C37 C 0.0804(7) 0.6605(3) 0.5307(2) 0.061(2) Uani 1 1 d . . .
H37 H 0.0711 0.6836 0.5518 0.073 Uiso 1 1 calc R . .
C38 C 0.1149(8) 0.6111(3) 0.5403(2) 0.067(2) Uani 1 1 d . . .
C39 C 0.1248(7) 0.5740(3) 0.5117(2) 0.063(2) Uani 1 1 d . . .
H39 H 0.1428 0.5406 0.5195 0.076 Uiso 1 1 calc R . .
C40 C 0.1068(6) 0.5882(3) 0.4699(2) 0.0458(19) Uani 1 1 d . . .
C41 C 0.1099(6) 0.5607(3) 0.4325(2) 0.050(2) Uani 1 1 d . . .
C42 C 0.1361(8) 0.5106(3) 0.4241(3) 0.072(3) Uani 1 1 d . . .
H42 H 0.1555 0.4874 0.4453 0.086 Uiso 1 1 calc R . .
C43 C 0.1322(7) 0.4966(3) 0.3831(3) 0.063(2) Uani 1 1 d . . .
C44 C 0.1012(6) 0.5303(3) 0.3508(2) 0.056(2) Uani 1 1 d . . .
H44 H 0.0963 0.5184 0.3237 0.067 Uiso 1 1 calc R . .
C45 C 0.0776(6) 0.5806(3) 0.3577(2) 0.0450(19) Uani 1 1 d . . .
C46 C 0.0831(6) 0.5953(2) 0.3998(2) 0.0416(18) Uani 1 1 d . . .
C47 C 0.0505(6) 0.7685(3) 0.4979(2) 0.0457(19) Uani 1 1 d . . .
C48 C 0.0621(7) 0.8613(3) 0.4847(3) 0.055(2) Uani 1 1 d . . .
C49 C 0.0976(7) 0.8956(3) 0.4542(3) 0.057(2) Uani 1 1 d . . .
C50 C 0.1095(7) 0.8816(3) 0.4133(3) 0.066(2) Uani 1 1 d . . .
H50 H 0.0952 0.8480 0.4052 0.079 Uiso 1 1 calc R . .
C51 C 0.1416(9) 0.9156(4) 0.3851(3) 0.102(4) Uani 1 1 d . . .
H51 H 0.1496 0.9055 0.3581 0.122 Uiso 1 1 calc R . .
C52 C 0.1622(10) 0.9660(4) 0.3972(4) 0.110(4) Uani 1 1 d . . .
H52 H 0.1820 0.9898 0.3779 0.132 Uiso 1 1 calc R . .
C53 C 0.1541(11) 0.9799(4) 0.4351(4) 0.110(4) Uani 1 1 d . . .
H53 H 0.1704 1.0136 0.4425 0.132 Uiso 1 1 calc R . .
C54 C 0.1216(9) 0.9461(3) 0.4658(3) 0.084(3) Uani 1 1 d . . .
C55 C 0.1113(10) 0.9612(4) 0.5062(4) 0.108(4) Uani 1 1 d . . .
H55 H 0.1239 0.9952 0.5135 0.129 Uiso 1 1 calc R . .
C56 C 0.0838(10) 0.9285(4) 0.5346(3) 0.102(4) Uani 1 1 d . . .
H56 H 0.0841 0.9391 0.5620 0.122 Uiso 1 1 calc R . .
C57 C 0.0540(8) 0.8777(3) 0.5239(3) 0.073(3) Uani 1 1 d . . .
H57 H 0.0290 0.8556 0.5436 0.088 Uiso 1 1 calc R . .
C58 C 0.0616(6) 0.6119(3) 0.2862(2) 0.0470(19) Uani 1 1 d . . .
C59 C 0.0295(6) 0.6619(3) 0.2216(2) 0.052(2) Uani 1 1 d . . .
C60 C 0.0459(8) 0.7127(3) 0.2084(3) 0.067(2) Uani 1 1 d . . .
C61 C 0.0552(9) 0.7530(4) 0.2353(3) 0.096(3) Uani 1 1 d . . .
H61 H 0.0511 0.7475 0.2635 0.115 Uiso 1 1 calc R . .
C62 C 0.0702(12) 0.8008(4) 0.2214(3) 0.134(5) Uani 1 1 d . . .
H62 H 0.0780 0.8279 0.2399 0.161 Uiso 1 1 calc R . .
C63 C 0.0740(12) 0.8095(5) 0.1786(4) 0.137(5) Uani 1 1 d . . .
H63 H 0.0807 0.8425 0.1689 0.165 Uiso 1 1 calc R . .
C64 C 0.0682(10) 0.7711(5) 0.1522(3) 0.102(4) Uani 1 1 d . . .
H64 H 0.0742 0.7774 0.1243 0.122 Uiso 1 1 calc R . .
C65 C 0.0533(8) 0.7212(4) 0.1656(3) 0.073(3) Uani 1 1 d . . .
C66 C 0.0441(8) 0.6793(5) 0.1380(3) 0.094(3) Uani 1 1 d . . .
H66 H 0.0481 0.6848 0.1098 0.113 Uiso 1 1 calc R . .
C67 C 0.0299(8) 0.6325(4) 0.1516(3) 0.086(3) Uani 1 1 d . . .
H67 H 0.0243 0.6056 0.1328 0.103 Uiso 1 1 calc R . .
C68 C 0.0231(7) 0.6224(3) 0.1933(3) 0.067(2) Uani 1 1 d . . .
H68 H 0.0143 0.5891 0.2022 0.081 Uiso 1 1 calc R . .
O1G O -0.0107(5) 0.7586(2) 0.39510(17) 0.0748(18) Uani 1 1 d . . .
O2G O -0.0233(5) 0.7141(2) 0.33726(17) 0.0770(18) Uani 1 1 d . . .
C1G C -0.0289(7) 0.7544(3) 0.3570(3) 0.055(2) Uani 1 1 d . . .
C2G C -0.0547(8) 0.8032(3) 0.3314(2) 0.083(3) Uani 1 1 d . . .
H2G1 H -0.0884 0.8283 0.3480 0.124 Uiso 1 1 calc R . .
H2G2 H -0.1081 0.7956 0.3074 0.124 Uiso 1 1 calc R . .
H2G3 H 0.0165 0.8163 0.3227 0.124 Uiso 1 1 calc R . .
O3G O 0.3414(6) 0.2549(2) 0.7090(2) 0.095(2) Uani 1 1 d . . .
O4G O 0.2740(7) 0.2843(2) 0.7637(2) 0.104(2) Uani 1 1 d . . .
C3G C 0.3104(9) 0.2505(3) 0.7441(3) 0.072(3) Uani 1 1 d . . .
C4G C 0.3140(13) 0.1975(4) 0.7621(3) 0.155(6) Uani 1 1 d . . .
H4G1 H 0.2604 0.1952 0.7827 0.233 Uiso 1 1 calc R . .
H4G2 H 0.3913 0.1902 0.7746 0.233 Uiso 1 1 calc R . .
H4G3 H 0.2926 0.1733 0.7404 0.233 Uiso 1 1 calc R . .
N1A N 0.4136(7) 0.5069(3) 0.2813(3) 0.091(2) Uiso 1 1 d . . .
C1A C 0.5066(9) 0.4662(4) 0.2866(3) 0.107(4) Uiso 1 1 d . . .
H1A1 H 0.5162 0.4527 0.2594 0.128 Uiso 1 1 calc R . .
H1A2 H 0.5794 0.4826 0.2968 0.128 Uiso 1 1 calc R . .
C2A C 0.4890(10) 0.4216(4) 0.3149(4) 0.126(4) Uiso 1 1 d . . .
H2A1 H 0.4167 0.4044 0.3054 0.151 Uiso 1 1 calc R . .
H2A2 H 0.4834 0.4339 0.3428 0.151 Uiso 1 1 calc R . .
C3A C 0.5888(12) 0.3846(5) 0.3153(4) 0.164(5) Uiso 1 1 d . . .
H3A1 H 0.5885 0.3690 0.2882 0.197 Uiso 1 1 calc R . .
H3A2 H 0.6619 0.4027 0.3215 0.197 Uiso 1 1 calc R . .
C4A C 0.5783(14) 0.3433(6) 0.3480(5) 0.228(8) Uiso 1 1 d . . .
H4A1 H 0.6222 0.3531 0.3736 0.342 Uiso 1 1 calc R . .
H4A2 H 0.6081 0.3117 0.3386 0.342 Uiso 1 1 calc R . .
H4A3 H 0.4980 0.3391 0.3524 0.342 Uiso 1 1 calc R . .
C5A C 0.2990(8) 0.4832(3) 0.2625(3) 0.089(3) Uiso 1 1 d . . .
H5A1 H 0.2750 0.4579 0.2816 0.107 Uiso 1 1 calc R . .
H5A2 H 0.2398 0.5096 0.2597 0.107 Uiso 1 1 calc R . .
C6A C 0.3045(9) 0.4579(4) 0.2199(3) 0.114(4) Uiso 1 1 d . . .
H6A1 H 0.3594 0.4299 0.2225 0.137 Uiso 1 1 calc R . .
H6A2 H 0.3310 0.4824 0.2006 0.137 Uiso 1 1 calc R . .
C7A C 0.1809(10) 0.4379(4) 0.2031(4) 0.130(4) Uiso 1 1 d . . .
H7A1 H 0.1879 0.4125 0.1818 0.156 Uiso 1 1 calc R . .
H7A2 H 0.1444 0.4220 0.2254 0.156 Uiso 1 1 calc R . .
C8A C 0.1105(12) 0.4793(5) 0.1862(4) 0.183(6) Uiso 1 1 d . . .
H8A1 H 0.1598 0.5068 0.1793 0.274 Uiso 1 1 calc R . .
H8A2 H 0.0611 0.4908 0.2063 0.274 Uiso 1 1 calc R . .
H8A3 H 0.0633 0.4682 0.1617 0.274 Uiso 1 1 calc R . .
C9A C 0.4555(9) 0.5470(4) 0.2551(3) 0.120(4) Uiso 1 1 d . . .
H9A1 H 0.4721 0.5315 0.2293 0.143 Uiso 1 1 calc R . .
H9A2 H 0.5287 0.5597 0.2687 0.143 Uiso 1 1 calc R . .
C10A C 0.3772(11) 0.5917(5) 0.2448(4) 0.151(5) Uiso 1 1 d . . .
H10B H 0.3131 0.5810 0.2249 0.181 Uiso 1 1 calc R . .
H10C H 0.3446 0.6024 0.2698 0.181 Uiso 1 1 calc R . .
C11A C 0.4374(13) 0.6367(5) 0.2272(5) 0.178(6) Uiso 1 1 d . . .
H11A H 0.4553 0.6281 0.1995 0.214 Uiso 1 1 calc R . .
H11B H 0.5106 0.6426 0.2441 0.214 Uiso 1 1 calc R . .
C12A C 0.3674(14) 0.6855(6) 0.2250(5) 0.219(8) Uiso 1 1 d . . .
H12A H 0.2927 0.6796 0.2098 0.329 Uiso 1 1 calc R . .
H12B H 0.4082 0.7113 0.2113 0.329 Uiso 1 1 calc R . .
H12C H 0.3570 0.6966 0.2526 0.329 Uiso 1 1 calc R . .
C13A C 0.3838(8) 0.5275(4) 0.3218(3) 0.100(3) Uiso 1 1 d . . .
H13A H 0.3495 0.5004 0.3368 0.120 Uiso 1 1 calc R . .
H13B H 0.3256 0.5539 0.3164 0.120 Uiso 1 1 calc R . .
C14A C 0.4926(11) 0.5504(5) 0.3504(4) 0.159(5) Uiso 1 1 d . . .
H14A H 0.5339 0.5238 0.3667 0.191 Uiso 1 1 calc R . .
H14B H 0.5462 0.5671 0.3338 0.191 Uiso 1 1 calc R . .
C15A C 0.4386 0.5887 0.3784 0.273(10) Uiso 1 1 d . . .
H15A H 0.3549 0.5874 0.3715 0.327 Uiso 1 1 calc R . .
H15B H 0.4636 0.6224 0.3708 0.327 Uiso 1 1 calc R . .
C16A C 0.4628 0.5844 0.4274 0.77(4) Uiso 1 1 d . . .
H16A H 0.4072 0.5617 0.4375 1.154 Uiso 1 1 calc R . .
H16B H 0.4560 0.6175 0.4396 1.154 Uiso 1 1 calc R . .
H16C H 0.5400 0.5715 0.4347 1.154 Uiso 1 1 calc R . .
N2A N 0.5795(9) 0.2672(4) 0.0111(3) 0.122(3) Uiso 1 1 d . . .
C17A C 0.6755(11) 0.2549(5) 0.0470(4) 0.142(5) Uiso 1 1 d . . .
H17A H 0.7167 0.2243 0.0405 0.170 Uiso 1 1 calc R . .
H17B H 0.7312 0.2827 0.0502 0.170 Uiso 1 1 calc R . .
C18A C 0.6220(12) 0.2475(5) 0.0870(4) 0.163(5) Uiso 1 1 d . . .
H18A H 0.5695 0.2186 0.0846 0.195 Uiso 1 1 calc R . .
H18B H 0.5781 0.2775 0.0931 0.195 Uiso 1 1 calc R . .
C19A C 0.7198(15) 0.2382(6) 0.1213(5) 0.209(7) Uiso 1 1 d . . .
H19A H 0.7696 0.2111 0.1130 0.251 Uiso 1 1 calc R . .
H19B H 0.7666 0.2688 0.1255 0.251 Uiso 1 1 calc R . .
C20A C 0.6723(14) 0.2234(6) 0.1624(5) 0.211(7) Uiso 1 1 d . . .
H20A H 0.6007 0.2049 0.1565 0.316 Uiso 1 1 calc R . .
H20B H 0.6585 0.2536 0.1777 0.316 Uiso 1 1 calc R . .
H20C H 0.7283 0.2024 0.1784 0.316 Uiso 1 1 calc R . .
C21A C 0.5079(10) 0.2224(4) 0.0026(4) 0.121(4) Uiso 1 1 d . . .
H21A H 0.4506 0.2310 -0.0204 0.146 Uiso 1 1 calc R . .
H21B H 0.4656 0.2173 0.0265 0.146 Uiso 1 1 calc R . .
C22A C 0.5556(12) 0.1744(5) -0.0068(4) 0.159(5) Uiso 1 1 d . . .
H22A H 0.6009 0.1797 -0.0300 0.191 Uiso 1 1 calc R . .
H22B H 0.6102 0.1649 0.0167 0.191 Uiso 1 1 calc R . .
C23A C 0.4825(15) 0.1315(7) -0.0168(5) 0.212(7) Uiso 1 1 d . . .
H23A H 0.4446 0.1239 0.0078 0.255 Uiso 1 1 calc R . .
H23B H 0.4219 0.1427 -0.0378 0.255 Uiso 1 1 calc R . .
C24A C 0.5249(16) 0.0837(7) -0.0310(6) 0.252(9) Uiso 1 1 d . . .
H24A H 0.5547 0.0886 -0.0572 0.378 Uiso 1 1 calc R . .
H24B H 0.4623 0.0595 -0.0341 0.378 Uiso 1 1 calc R . .
H24C H 0.5859 0.0712 -0.0112 0.378 Uiso 1 1 calc R . .
C25A C 0.6527(11) 0.2740(5) -0.0263(4) 0.149(5) Uiso 1 1 d . . .
H25A H 0.7017 0.3039 -0.0218 0.178 Uiso 1 1 calc R . .
H25B H 0.7030 0.2447 -0.0280 0.178 Uiso 1 1 calc R . .
C26A C 0.5730(12) 0.2800(5) -0.0684(4) 0.162(5) Uiso 1 1 d . . .
H26A H 0.5135 0.3052 -0.0649 0.194 Uiso 1 1 calc R . .
H26B H 0.5342 0.2479 -0.0752 0.194 Uiso 1 1 calc R . .
C27A C 0.6406(16) 0.2963(7) -0.1054(6) 0.235(8) Uiso 1 1 d . . .
H27A H 0.7164 0.2801 -0.1034 0.282 Uiso 1 1 calc R . .
H27B H 0.5975 0.2869 -0.1316 0.282 Uiso 1 1 calc R . .
C28A C 0.6540(17) 0.3549(7) -0.1021(6) 0.271(10) Uiso 1 1 d . . .
H28A H 0.6366 0.3698 -0.1291 0.407 Uiso 1 1 calc R . .
H28B H 0.7324 0.3632 -0.0915 0.407 Uiso 1 1 calc R . .
H28C H 0.6012 0.3680 -0.0838 0.407 Uiso 1 1 calc R . .
C29A C 0.5130(10) 0.3121(4) 0.0180(4) 0.122(4) Uiso 1 1 d . . .
H29A H 0.4611 0.3036 0.0386 0.146 Uiso 1 1 calc R . .
H29B H 0.4645 0.3193 -0.0076 0.146 Uiso 1 1 calc R . .
C30A C 0.5753(12) 0.3621(6) 0.0321(5) 0.170(6) Uiso 1 1 d . . .
H30A H 0.5957 0.3591 0.0618 0.204 Uiso 1 1 calc R . .
H30B H 0.6481 0.3625 0.0198 0.204 Uiso 1 1 calc R . .
C31A C 0.5247(16) 0.4121(7) 0.0251(6) 0.229(8) Uiso 1 1 d . . .
H31A H 0.4425 0.4106 0.0288 0.275 Uiso 1 1 calc R . .
H31B H 0.5616 0.4356 0.0455 0.275 Uiso 1 1 calc R . .
C32A C 0.538(2) 0.4305(9) -0.0153(8) 0.375(15) Uiso 1 1 d . . .
H32A H 0.4717 0.4507 -0.0251 0.562 Uiso 1 1 calc R . .
H32B H 0.5445 0.4022 -0.0337 0.562 Uiso 1 1 calc R . .
H32C H 0.6073 0.4509 -0.0144 0.562 Uiso 1 1 calc R . .

loop_
_atom_site_aniso_label
_atom_site_aniso_U_11
_atom_site_aniso_U_22
_atom_site_aniso_U_33
_atom_site_aniso_U_23
_atom_site_aniso_U_13
_atom_site_aniso_U_12
Cl1 0.134(2) 0.0884(18) 0.0516(14) 0.0207(12) 0.0204(15) 0.0156(15)
Cl2 0.181(3) 0.0494(15) 0.104(2) -0.0046(14) 0.023(2) 0.0327(16)
O1 0.117(5) 0.060(4) 0.043(4) 0.000(3) 0.023(3) 0.016(3)
O2 0.146(6) 0.042(3) 0.053(4) -0.009(3) 0.002(4) -0.010(3)
N1 0.062(4) 0.035(3) 0.040(4) 0.009(3) 0.008(3) 0.006(3)
N2 0.069(4) 0.033(3) 0.048(4) -0.004(3) -0.003(3) 0.005(3)
N3 0.096(5) 0.044(4) 0.047(4) -0.007(3) 0.010(4) 0.004(4)
N4 0.071(5) 0.054(4) 0.043(4) -0.005(3) -0.004(3) 0.011(3)
N5 0.092(5) 0.047(4) 0.048(4) -0.005(3) 0.001(4) 0.014(4)
C1 0.047(5) 0.041(5) 0.044(5) -0.003(4) 0.003(4) -0.009(4)
C2 0.064(5) 0.042(5) 0.051(5) -0.008(4) 0.017(4) -0.005(4)
C3 0.071(6) 0.033(4) 0.073(6) -0.011(4) 0.019(5) 0.002(4)
C4 0.064(6) 0.033(4) 0.060(6) 0.005(4) 0.009(5) 0.002(4)
C5 0.042(5) 0.042(4) 0.048(5) 0.004(4) 0.008(4) -0.003(3)
C6 0.038(4) 0.032(4) 0.055(5) -0.004(4) 0.004(4) -0.009(3)
C7 0.047(5) 0.026(4) 0.060(5) 0.004(4) 0.017(4) 0.000(3)
C8 0.032(4) 0.046(5) 0.054(5) 0.003(4) 0.007(4) -0.010(3)
C9 0.046(5) 0.044(5) 0.043(5) 0.000(4) -0.002(4) 0.005(4)
C10 0.063(5) 0.054(5) 0.039(5) -0.003(4) 0.019(4) 0.005(4)
C11 0.066(6) 0.061(5) 0.039(5) 0.006(4) 0.013(4) 0.000(4)
C12 0.063(5) 0.035(4) 0.054(5) 0.018(4) 0.007(4) 0.005(4)
C13 0.055(5) 0.051(5) 0.047(5) -0.004(4) 0.009(4) 0.006(4)
C14 0.056(5) 0.042(5) 0.055(5) -0.003(4) 0.006(4) -0.013(4)
C15 0.069(6) 0.060(6) 0.060(6) 0.001(5) 0.024(5) 0.020(5)
C16 0.058(6) 0.075(7) 0.058(6) 0.016(5) 0.018(5) 0.020(5)
C17 0.079(7) 0.078(7) 0.082(7) 0.024(6) 0.023(6) 0.031(6)
C18 0.089(8) 0.145(11) 0.086(8) 0.055(8) 0.018(6) 0.029(8)
C19 0.136(12) 0.090(10) 0.146(13) 0.063(9) 0.062(10) 0.076(9)
C20 0.147(13) 0.106(10) 0.109(11) 0.008(8) 0.039(9) 0.034(10)
C21 0.102(8) 0.051(6) 0.097(8) 0.020(6) 0.021(7) 0.036(6)
C22 0.139(11) 0.062(7) 0.103(9) -0.014(6) 0.010(8) 0.024(7)
C23 0.135(10) 0.076(8) 0.102(9) -0.037(7) 0.002(7) -0.002(7)
C24 0.087(7) 0.073(7) 0.054(6) -0.010(5) -0.002(5) 0.019(5)
C25 0.045(5) 0.081(6) 0.048(6) 0.000(5) 0.010(4) 0.007(4)
C26 0.058(6) 0.067(6) 0.058(6) 0.014(5) 0.013(5) 0.012(4)
C27 0.134(9) 0.049(6) 0.070(7) -0.003(5) 0.024(6) -0.002(5)
C28 0.167(11) 0.063(7) 0.071(7) -0.001(6) 0.027(7) -0.014(7)
C29 0.132(10) 0.071(8) 0.104(10) 0.026(7) 0.016(8) -0.020(7)
C30 0.089(7) 0.094(8) 0.070(7) 0.032(6) 0.022(6) -0.001(6)
C31 0.056(6) 0.093(7) 0.054(6) 0.010(6) 0.011(5) 0.014(5)
C32 0.096(8) 0.097(8) 0.055(6) 0.023(6) 0.022(5) 0.016(6)
C33 0.106(8) 0.104(8) 0.049(6) -0.026(6) -0.003(6) 0.025(7)
C34 0.115(8) 0.064(6) 0.048(6) -0.003(5) 0.004(6) 0.016(5)
Cl3 0.179(3) 0.0507(15) 0.100(2) 0.0001(14) 0.042(2) 0.0290(16)
Cl4 0.191(3) 0.0818(18) 0.0466(14) 0.0161(13) 0.0031(17) 0.0149(18)
O3 0.097(4) 0.053(3) 0.033(3) -0.002(3) -0.003(3) 0.002(3)
O4 0.082(4) 0.074(4) 0.052(4) -0.001(3) 0.023(3) 0.026(3)
N6 0.065(4) 0.035(3) 0.041(4) 0.008(3) 0.015(3) 0.005(3)
N7 0.073(5) 0.048(4) 0.040(4) 0.000(3) 0.003(3) 0.004(3)
N8 0.069(5) 0.051(4) 0.041(4) 0.005(3) 0.005(3) 0.000(3)
N9 0.060(4) 0.047(4) 0.035(4) 0.006(3) 0.019(3) 0.012(3)
N10 0.084(5) 0.047(4) 0.041(4) -0.001(3) 0.020(4) 0.003(3)
C35 0.038(4) 0.048(5) 0.038(5) 0.007(4) 0.009(4) -0.004(3)
C36 0.057(5) 0.040(4) 0.050(5) 0.007(4) 0.011(4) 0.002(4)
C37 0.085(6) 0.062(6) 0.039(5) 0.005(4) 0.018(5) -0.005(5)
C38 0.102(7) 0.054(5) 0.044(5) 0.026(4) 0.002(5) 0.001(5)
C39 0.097(7) 0.031(4) 0.062(6) 0.004(4) 0.008(5) 0.009(4)
C40 0.069(5) 0.040(4) 0.030(4) 0.004(3) 0.011(4) 0.007(4)
C41 0.063(5) 0.042(5) 0.047(5) 0.011(4) 0.008(4) 0.011(4)
C42 0.108(8) 0.064(6) 0.045(5) 0.016(4) 0.017(5) 0.015(5)
C43 0.089(7) 0.031(4) 0.070(6) -0.001(4) 0.020(5) 0.011(4)
C44 0.068(6) 0.056(5) 0.047(5) -0.003(4) 0.025(4) -0.001(4)
C45 0.043(5) 0.052(5) 0.045(5) -0.004(4) 0.024(4) -0.006(4)
C46 0.049(5) 0.036(4) 0.043(5) 0.010(3) 0.016(4) 0.004(3)
C47 0.032(4) 0.062(5) 0.046(5) 0.007(4) 0.015(4) -0.008(4)
C48 0.073(6) 0.037(5) 0.055(6) 0.005(4) 0.004(5) 0.013(4)
C49 0.061(6) 0.047(5) 0.063(6) 0.003(4) 0.001(5) 0.010(4)
C50 0.073(6) 0.048(5) 0.077(7) -0.005(5) 0.016(5) -0.006(4)
C51 0.157(11) 0.078(8) 0.079(7) 0.017(6) 0.050(7) -0.016(7)
C52 0.158(11) 0.064(8) 0.113(10) 0.028(7) 0.038(9) -0.034(7)
C53 0.162(11) 0.063(7) 0.106(10) -0.015(7) 0.021(9) -0.026(7)
C54 0.129(9) 0.049(6) 0.074(7) 0.007(5) 0.012(7) -0.005(6)
C55 0.187(12) 0.047(6) 0.090(9) -0.005(6) 0.016(8) -0.014(6)
C56 0.179(11) 0.069(7) 0.059(7) -0.020(6) 0.025(7) -0.004(7)
C57 0.103(7) 0.054(6) 0.066(6) -0.016(5) 0.025(6) -0.004(5)
C58 0.038(5) 0.056(5) 0.050(5) 0.001(4) 0.020(4) -0.012(4)
C59 0.047(5) 0.077(6) 0.033(5) 0.001(4) 0.005(4) 0.006(4)
C60 0.084(7) 0.069(6) 0.047(6) 0.001(5) 0.010(5) -0.009(5)
C61 0.155(10) 0.069(7) 0.066(7) 0.012(6) 0.026(7) -0.026(6)
C62 0.255(15) 0.065(7) 0.086(9) 0.010(6) 0.036(9) -0.044(8)
C63 0.234(15) 0.100(10) 0.083(9) 0.041(8) 0.034(10) -0.030(10)
C64 0.145(10) 0.118(10) 0.045(7) 0.018(7) 0.016(7) -0.016(8)
C65 0.076(7) 0.096(8) 0.048(6) 0.021(6) 0.011(5) -0.004(5)
C66 0.095(8) 0.146(11) 0.042(6) -0.001(7) 0.016(6) 0.004(8)
C67 0.107(8) 0.114(9) 0.039(6) -0.014(6) 0.018(6) 0.008(7)
C68 0.081(7) 0.070(6) 0.051(6) -0.005(5) 0.006(5) 0.007(5)
O1G 0.118(5) 0.061(4) 0.043(4) 0.004(3) -0.001(4) -0.002(3)
O2G 0.121(5) 0.054(4) 0.058(4) -0.007(3) 0.021(4) 0.010(3)
C1G 0.053(5) 0.058(6) 0.053(6) 0.011(5) 0.002(5) 0.003(4)
C2G 0.140(9) 0.050(5) 0.058(6) 0.016(4) 0.011(6) 0.019(5)
O3G 0.145(6) 0.090(5) 0.047(4) 0.004(4) -0.010(4) 0.015(4)
O4G 0.178(7) 0.034(4) 0.105(5) -0.003(4) 0.033(5) 0.017(4)
C3G 0.117(8) 0.038(5) 0.058(6) 0.008(5) -0.009(6) 0.021(5)
C4G 0.317(18) 0.066(7) 0.083(8) 0.007(6) 0.020(10) 0.052(9)

loop_
_atom_type_symbol
_atom_type_description
_atom_type_scat_dispersion_real
_atom_type_scat_dispersion_imag
_atom_type_scat_source
C C 0.0033 0.0016 'International Tables Vol C Tables 4.2.6.8 and 6.1.1.4'
H H 0.0000 0.0000 'International Tables Vol C Tables 4.2.6.8 and 6.1.1.4'
N N 0.0061 0.0033 'International Tables Vol C Tables 4.2.6.8 and 6.1.1.4'
O O 0.0106 0.0060 'International Tables Vol C Tables 4.2.6.8 and 6.1.1.4'
Cl Cl 0.1484 0.1585 'International Tables Vol C Tables 4.2.6.8 and 6.1.1.4'

loop_
_geom_angle_atom_site_label_1
_geom_angle_atom_site_label_2
_geom_angle_atom_site_label_3
_geom_angle
_geom_angle_site_symmetry_1
_geom_angle_site_symmetry_3
_geom_angle_publ_flag
C6 N1 C8 108.6(6) . . ?
C6 N1 H1 125.7 . . ?
C8 N1 H1 125.7 . . ?
C14 N2 C1 126.4(6) . . ?
C14 N2 H2 116.8 . . ?
C1 N2 H2 116.8 . . ?
C14 N3 C25 126.5(7) . . ?
C14 N3 H3 116.7 . . ?
C25 N3 H3 116.7 . . ?
C13 N4 C9 127.7(7) . . ?
C13 N4 H4 116.1 . . ?
C9 N4 H4 116.1 . . ?
C13 N5 C15 124.2(7) . . ?
C13 N5 H5 117.9 . . ?
C15 N5 H5 117.9 . . ?
C2 C1 N2 123.9(7) . . ?
C2 C1 C6 117.3(7) . . ?
N2 C1 C6 118.7(6) . . ?
C1 C2 C3 119.7(7) . . ?
C1 C2 H2A 120.2 . . ?
C3 C2 H2A 120.1 . . ?
C4 C3 C2 124.5(7) . . ?
C4 C3 Cl2 119.2(6) . . ?
C2 C3 Cl2 116.3(6) . . ?
C3 C4 C5 117.1(7) . . ?
C3 C4 H4A 121.5 . . ?
C5 C4 H4A 121.5 . . ?
C4 C5 C6 120.7(7) . . ?
C4 C5 C7 133.7(7) . . ?
C6 C5 C7 105.6(6) . . ?
N1 C6 C1 130.0(7) . . ?
N1 C6 C5 109.4(6) . . ?
C1 C6 C5 120.7(6) . . ?
C8 C7 C12 121.3(7) . . ?
C8 C7 C5 106.7(6) . . ?
C12 C7 C5 131.9(6) . . ?
C7 C8 N1 109.7(6) . . ?
C7 C8 C9 121.7(7) . . ?
N1 C8 C9 128.6(7) . . ?
C10 C9 N4 125.5(7) . . ?
C10 C9 C8 116.8(7) . . ?
N4 C9 C8 117.7(7) . . ?
C9 C10 C11 120.5(7) . . ?
C9 C10 H10A 119.7 . . ?
C11 C10 H10A 119.7 . . ?
C12 C11 C10 123.8(7) . . ?
C12 C11 Cl1 118.7(6) . . ?
C10 C11 Cl1 117.4(6) . . ?
C11 C12 C7 115.7(6) . . ?
C11 C12 H12 122.2 . . ?
C7 C12 H12 122.1 . . ?
O1 C13 N4 125.3(8) . . ?
O1 C13 N5 124.0(7) . . ?
N4 C13 N5 110.7(7) . . ?
O2 C14 N3 124.0(8) . . ?
O2 C14 N2 124.9(7) . . ?
N3 C14 N2 111.1(7) . . ?
C24 C15 C16 121.4(8) . . ?
C24 C15 N5 121.1(8) . . ?
C16 C15 N5 117.4(8) . . ?
C17 C16 C15 123.4(9) . . ?
C17 C16 C21 119.4(9) . . ?
C15 C16 C21 117.2(9) . . ?
C18 C17 C16 120.7(10) . . ?
C18 C17 H17 119.7 . . ?
C16 C17 H17 119.6 . . ?
C17 C18 C19 117.9(11) . . ?
C17 C18 H18 121.0 . . ?
C19 C18 H18 121.0 . . ?
C20 C19 C18 122.0(11) . . ?
C20 C19 H19 119.0 . . ?
C18 C19 H19 119.0 . . ?
C19 C20 C21 120.1(13) . . ?
C19 C20 H20 119.9 . . ?
C21 C20 H20 120.0 . . ?
C22 C21 C20 120.3(12) . . ?
C22 C21 C16 119.9(9) . . ?
C20 C21 C16 119.9(12) . . ?
C23 C22 C21 121.9(10) . . ?
C23 C22 H22 119.1 . . ?
C21 C22 H22 119.0 . . ?
C22 C23 C24 120.9(10) . . ?
C22 C23 H23 119.5 . . ?
C24 C23 H23 119.5 . . ?
C15 C24 C23 118.7(9) . . ?
C15 C24 H24 120.6 . . ?
C23 C24 H24 120.7 . . ?
C34 C25 N3 122.1(8) . . ?
C34 C25 C26 120.8(8) . . ?
N3 C25 C26 117.1(7) . . ?
C27 C26 C31 118.6(8) . . ?
C27 C26 C25 122.7(8) . . ?
C31 C26 C25 118.7(8) . . ?
C28 C27 C26 118.7(9) . . ?
C28 C27 H27 120.6 . . ?
C26 C27 H27 120.6 . . ?
C27 C28 C29 122.3(10) . . ?
C27 C28 H28 118.8 . . ?
C29 C28 H28 118.9 . . ?
C30 C29 C28 120.0(10) . . ?
C30 C29 H29 120.0 . . ?
C28 C29 H29 120.0 . . ?
C29 C30 C31 121.3(10) . . ?
C29 C30 H30 119.3 . . ?
C31 C30 H30 119.3 . . ?
C30 C31 C32 122.5(9) . . ?
C30 C31 C26 119.1(9) . . ?
C32 C31 C26 118.5(9) . . ?
C33 C32 C31 121.4(9) . . ?
C33 C32 H32 119.3 . . ?
C31 C32 H32 119.3 . . ?
C32 C33 C34 122.2(9) . . ?
C32 C33 H33 118.9 . . ?
C34 C33 H33 118.9 . . ?
C25 C34 C33 118.4(9) . . ?
C25 C34 H34 120.8 . . ?
C33 C34 H34 120.8 . . ?
C46 N6 C35 109.1(6) . . ?
C46 N6 H6 125.5 . . ?
C35 N6 H6 125.5 . . ?
C47 N7 C36 124.0(6) . . ?
C47 N7 H7 118.0 . . ?
C36 N7 H7 118.0 . . ?
C47 N8 C48 125.4(7) . . ?
C47 N8 H8 117.3 . . ?
C48 N8 H8 117.3 . . ?
C58 N9 C45 125.3(6) . . ?
C58 N9 H9 117.4 . . ?
C45 N9 H9 117.4 . . ?
C58 N10 C59 125.1(7) . . ?
C58 N10 H10 117.4 . . ?
C59 N10 H10 117.4 . . ?
N6 C35 C40 108.2(6) . . ?
N6 C35 C36 129.7(6) . . ?
C40 C35 C36 122.1(7) . . ?
C37 C36 C35 116.4(7) . . ?
C37 C36 N7 126.3(7) . . ?
C35 C36 N7 117.3(7) . . ?
C38 C37 C36 120.2(7) . . ?
C38 C37 H37 119.9 . . ?
C36 C37 H37 119.9 . . ?
C39 C38 C37 124.2(7) . . ?
C39 C38 Cl4 119.5(6) . . ?
C37 C38 Cl4 116.2(7) . . ?
C38 C39 C40 117.0(7) . . ?
C38 C39 H39 121.5 . . ?
C40 C39 H39 121.5 . . ?
C39 C40 C35 119.9(7) . . ?
C39 C40 C41 132.7(7) . . ?
C35 C40 C41 107.3(6) . . ?
C42 C41 C46 120.1(7) . . ?
C42 C41 C40 132.9(7) . . ?
C46 C41 C40 107.0(6) . . ?
C43 C42 C41 117.5(7) . . ?
C43 C42 H42 121.3 . . ?
C41 C42 H42 121.3 . . ?
C42 C43 C44 122.5(7) . . ?
C42 C43 Cl3 120.1(6) . . ?
C44 C43 Cl3 117.4(6) . . ?
C45 C44 C43 122.0(7) . . ?
C45 C44 H44 119.0 . . ?
C43 C44 H44 119.0 . . ?
C44 C45 N9 126.1(7) . . ?
C44 C45 C46 115.5(7) . . ?
N9 C45 C46 118.3(6) . . ?
N6 C46 C41 108.4(6) . . ?
N6 C46 C45 129.2(6) . . ?
C41 C46 C45 122.3(7) . . ?
O3 C47 N7 126.0(7) . . ?
O3 C47 N8 123.8(7) . . ?
N7 C47 N8 110.2(7) . . ?
C57 C48 N8 121.4(7) . . ?
C57 C48 C49 120.3(8) . . ?
N8 C48 C49 118.4(7) . . ?
C50 C49 C54 118.0(8) . . ?
C50 C49 C48 123.6(8) . . ?
C54 C49 C48 118.4(8) . . ?
C51 C50 C49 121.8(8) . . ?
C51 C50 H50 119.1 . . ?
C49 C50 H50 119.1 . . ?
C50 C51 C52 119.0(10) . . ?
C50 C51 H51 120.5 . . ?
C52 C51 H51 120.5 . . ?
C53 C52 C51 120.5(10) . . ?
C53 C52 H52 119.7 . . ?
C51 C52 H52 119.7 . . ?
C52 C53 C54 122.9(10) . . ?
C52 C53 H53 118.6 . . ?
C54 C53 H53 118.6 . . ?
C55 C54 C53 122.8(10) . . ?
C55 C54 C49 119.4(9) . . ?
C53 C54 C49 117.8(10) . . ?
C56 C55 C54 121.6(9) . . ?
C56 C55 H55 119.2 . . ?
C54 C55 H55 119.1 . . ?
C55 C56 C57 120.8(9) . . ?
C55 C56 H56 119.6 . . ?
C57 C56 H56 119.6 . . ?
C48 C57 C56 119.3(8) . . ?
C48 C57 H57 120.3 . . ?
C56 C57 H57 120.3 . . ?
O4 C58 N10 124.6(7) . . ?
O4 C58 N9 124.1(7) . . ?
N10 C58 N9 111.3(7) . . ?
C68 C59 C60 120.3(8) . . ?
C68 C59 N10 122.1(8) . . ?
C60 C59 N10 117.6(7) . . ?
C61 C60 C59 122.5(8) . . ?
C61 C60 C65 119.6(9) . . ?
C59 C60 C65 117.9(8) . . ?
C62 C61 C60 120.5(10) . . ?
C62 C61 H61 119.7 . . ?
C60 C61 H61 119.7 . . ?
C61 C62 C63 119.9(11) . . ?
C61 C62 H62 120.1 . . ?
C63 C62 H62 120.0 . . ?
C64 C63 C62 120.7(11) . . ?
C64 C63 H63 119.7 . . ?
C62 C63 H63 119.7 . . ?
C63 C64 C65 121.0(10) . . ?
C63 C64 H64 119.5 . . ?
C65 C64 H64 119.5 . . ?
C66 C65 C60 119.2(9) . . ?
C66 C65 C64 122.5(10) . . ?
C60 C65 C64 118.3(9) . . ?
C67 C66 C65 121.0(10) . . ?
C67 C66 H66 119.5 . . ?
C65 C66 H66 119.5 . . ?
C66 C67 C68 121.6(10) . . ?
C66 C67 H67 119.2 . . ?
C68 C67 H67 119.2 . . ?
C59 C68 C67 120.0(9) . . ?
C59 C68 H68 120.0 . . ?
C67 C68 H68 120.0 . . ?
O1G C1G O2G 125.3(8) . . ?
O1G C1G C2G 117.8(8) . . ?
O2G C1G C2G 116.8(8) . . ?
C1G C2G H2G1 109.5 . . ?
C1G C2G H2G2 109.5 . . ?
H2G1 C2G H2G2 109.5 . . ?
C1G C2G H2G3 109.5 . . ?
H2G1 C2G H2G3 109.5 . . ?
H2G2 C2G H2G3 109.5 . . ?
O4G C3G O3G 125.1(9) . . ?
O4G C3G C4G 118.4(10) . . ?
O3G C3G C4G 116.4(9) . . ?
C3G C4G H4G1 109.5 . . ?
C3G C4G H4G2 109.5 . . ?
H4G1 C4G H4G2 109.5 . . ?
C3G C4G H4G3 109.5 . . ?
H4G1 C4G H4G3 109.5 . . ?
H4G2 C4G H4G3 109.5 . . ?
C9A N1A C1A 107.3(8) . . ?
C9A N1A C13A 111.8(8) . . ?
C1A N1A C13A 112.6(8) . . ?
C9A N1A C5A 112.7(8) . . ?
C1A N1A C5A 109.4(7) . . ?
C13A N1A C5A 103.1(7) . . ?
C2A C1A N1A 118.3(9) . . ?
C2A C1A H1A1 107.7 . . ?
N1A C1A H1A1 107.7 . . ?
C2A C1A H1A2 107.7 . . ?
N1A C1A H1A2 107.8 . . ?
H1A1 C1A H1A2 107.1 . . ?
C1A C2A C3A 110.5(10) . . ?
C1A C2A H2A1 109.5 . . ?
C3A C2A H2A1 109.6 . . ?
C1A C2A H2A2 109.5 . . ?
C3A C2A H2A2 109.6 . . ?
H2A1 C2A H2A2 108.1 . . ?
C4A C3A C2A 110.2(12) . . ?
C4A C3A H3A1 109.7 . . ?
C2A C3A H3A1 109.6 . . ?
C4A C3A H3A2 109.5 . . ?
C2A C3A H3A2 109.6 . . ?
H3A1 C3A H3A2 108.1 . . ?
C3A C4A H4A1 109.6 . . ?
C3A C4A H4A2 109.4 . . ?
H4A1 C4A H4A2 109.4 . . ?
C3A C4A H4A3 109.5 . . ?
H4A1 C4A H4A3 109.4 . . ?
H4A2 C4A H4A3 109.4 . . ?
C6A C5A N1A 114.6(8) . . ?
C6A C5A H5A1 108.6 . . ?
N1A C5A H5A1 108.6 . . ?
C6A C5A H5A2 108.6 . . ?
N1A C5A H5A2 108.6 . . ?
H5A1 C5A H5A2 107.6 . . ?
C5A C6A C7A 109.6(9) . . ?
C5A C6A H6A1 109.8 . . ?
C7A C6A H6A1 109.8 . . ?
C5A C6A H6A2 109.7 . . ?
C7A C6A H6A2 109.7 . . ?
H6A1 C6A H6A2 108.2 . . ?
C8A C7A C6A 109.7(11) . . ?
C8A C7A H7A1 109.7 . . ?
C6A C7A H7A1 109.7 . . ?
C8A C7A H7A2 109.8 . . ?
C6A C7A H7A2 109.7 . . ?
H7A1 C7A H7A2 108.2 . . ?
C7A C8A H8A1 109.5 . . ?
C7A C8A H8A2 109.5 . . ?
H8A1 C8A H8A2 109.5 . . ?
C7A C8A H8A3 109.4 . . ?
H8A1 C8A H8A3 109.5 . . ?
H8A2 C8A H8A3 109.5 . . ?
N1A C9A C10A 117.6(10) . . ?
N1A C9A H9A1 107.9 . . ?
C10A C9A H9A1 107.9 . . ?
N1A C9A H9A2 108.0 . . ?
C10A C9A H9A2 107.9 . . ?
H9A1 C9A H9A2 107.2 . . ?
C11A C10A C9A 113.9(12) . . ?
C11A C10A H10B 108.8 . . ?
C9A C10A H10B 108.8 . . ?
C11A C10A H10C 108.7 . . ?
C9A C10A H10C 108.7 . . ?
H10B C10A H10C 107.6 . . ?
C10A C11A C12A 114.6(13) . . ?
C10A C11A H11A 108.6 . . ?
C12A C11A H11A 108.6 . . ?
C10A C11A H11B 108.7 . . ?
C12A C11A H11B 108.7 . . ?
H11A C11A H11B 107.6 . . ?
C11A C12A H12A 109.5 . . ?
C11A C12A H12B 109.5 . . ?
H12A C12A H12B 109.5 . . ?
C11A C12A H12C 109.4 . . ?
H12A C12A H12C 109.5 . . ?
H12B C12A H12C 109.5 . . ?
N1A C13A C14A 114.0(9) . . ?
N1A C13A H13A 108.7 . . ?
C14A C13A H13A 108.8 . . ?
N1A C13A H13B 108.7 . . ?
C14A C13A H13B 108.8 . . ?
H13A C13A H13B 107.6 . . ?
C15A C14A C13A 104.3(8) . . ?
C15A C14A H14A 110.9 . . ?
C13A C14A H14A 110.8 . . ?
C15A C14A H14B 110.9 . . ?
C13A C14A H14B 110.9 . . ?
H14A C14A H14B 108.9 . . ?
C14A C15A C16A 120.5(5) . . ?
C14A C15A H15A 107.3 . . ?
C16A C15A H15A 107.2 . . ?
C14A C15A H15B 107.2 . . ?
C16A C15A H15B 107.2 . . ?
H15A C15A H15B 106.8 . . ?
C15A C16A H16A 112.1 . . ?
C15A C16A H16B 112.1 . . ?
H16A C16A H16B 106.7 . . ?
C15A C16A H16C 112.1 . . ?
H16A C16A H16C 106.7 . . ?
H16B C16A H16C 106.7 . . ?
C29A N2A C21A 113.2(10) . . ?
C29A N2A C17A 113.8(10) . . ?
C21A N2A C17A 108.8(9) . . ?
C29A N2A C25A 111.6(10) . . ?
C21A N2A C25A 106.9(9) . . ?
C17A N2A C25A 101.8(9) . . ?
C18A C17A N2A 110.2(11) . . ?
C18A C17A H17A 109.7 . . ?
N2A C17A H17A 109.7 . . ?
C18A C17A H17B 109.5 . . ?
N2A C17A H17B 109.6 . . ?
H17A C17A H17B 108.1 . . ?
C17A C18A C19A 108.1(12) . . ?
C17A C18A H18A 110.0 . . ?
C19A C18A H18A 110.0 . . ?
C17A C18A H18B 110.2 . . ?
C19A C18A H18B 110.2 . . ?
H18A C18A H18B 108.4 . . ?
C20A C19A C18A 111.6(14) . . ?
C20A C19A H19A 109.4 . . ?
C18A C19A H19A 109.4 . . ?
C20A C19A H19B 109.2 . . ?
C18A C19A H19B 109.2 . . ?
H19A C19A H19B 108.0 . . ?
C19A C20A H20A 109.4 . . ?
C19A C20A H20B 109.6 . . ?
H20A C20A H20B 109.5 . . ?
C19A C20A H20C 109.5 . . ?
H20A C20A H20C 109.5 . . ?
H20B C20A H20C 109.5 . . ?
N2A C21A C22A 122.4(11) . . ?
N2A C21A H21A 106.8 . . ?
C22A C21A H21A 106.9 . . ?
N2A C21A H21B 106.7 . . ?
C22A C21A H21B 106.6 . . ?
H21A C21A H21B 106.6 . . ?
C23A C22A C21A 121.1(14) . . ?
C23A C22A H22A 107.0 . . ?
C21A C22A H22A 106.9 . . ?
C23A C22A H22B 107.1 . . ?
C21A C22A H22B 107.1 . . ?
H22A C22A H22B 106.8 . . ?
C24A C23A C22A 123.3(16) . . ?
C24A C23A H23A 106.5 . . ?
C22A C23A H23A 106.5 . . ?
C24A C23A H23B 106.4 . . ?
C22A C23A H23B 106.6 . . ?
H23A C23A H23B 106.5 . . ?
C23A C24A H24A 109.5 . . ?
C23A C24A H24B 109.6 . . ?
H24A C24A H24B 109.5 . . ?
C23A C24A H24C 109.3 . . ?
H24A C24A H24C 109.5 . . ?
H24B C24A H24C 109.5 . . ?
C26A C25A N2A 111.9(11) . . ?
C26A C25A H25A 109.3 . . ?
N2A C25A H25A 109.2 . . ?
C26A C25A H25B 109.2 . . ?
N2A C25A H25B 109.3 . . ?
H25A C25A H25B 107.9 . . ?
C25A C26A C27A 113.7(13) . . ?
C25A C26A H26A 108.8 . . ?
C27A C26A H26A 108.8 . . ?
C25A C26A H26B 108.9 . . ?
C27A C26A H26B 108.8 . . ?
H26A C26A H26B 107.7 . . ?
C28A C27A C26A 106.0(15) . . ?
C28A C27A H27A 110.5 . . ?
C26A C27A H27A 110.5 . . ?
C28A C27A H27B 110.6 . . ?
C26A C27A H27B 110.6 . . ?
H27A C27A H27B 108.7 . . ?
C27A C28A H28A 109.5 . . ?
C27A C28A H28B 109.5 . . ?
H28A C28A H28B 109.5 . . ?
C27A C28A H28C 109.4 . . ?
H28A C28A H28C 109.5 . . ?
H28B C28A H28C 109.5 . . ?
N2A C29A C30A 120.4(11) . . ?
N2A C29A H29A 107.2 . . ?
C30A C29A H29A 107.2 . . ?
N2A C29A H29B 107.2 . . ?
C30A C29A H29B 107.3 . . ?
H29A C29A H29B 106.9 . . ?
C31A C30A C29A 124.0(14) . . ?
C31A C30A H30A 106.4 . . ?
C29A C30A H30A 106.3 . . ?
C31A C30A H30B 106.4 . . ?
C29A C30A H30B 106.3 . . ?
H30A C30A H30B 106.4 . . ?
C32A C31A C30A 111.8(19) . . ?
C32A C31A H31A 109.1 . . ?
C30A C31A H31A 109.3 . . ?
C32A C31A H31B 109.5 . . ?
C30A C31A H31B 109.1 . . ?
H31A C31A H31B 107.9 . . ?
C31A C32A H32A 109.5 . . ?
C31A C32A H32B 109.6 . . ?
H32A C32A H32B 109.5 . . ?
C31A C32A H32C 109.3 . . ?
H32A C32A H32C 109.5 . . ?
H32B C32A H32C 109.5 . . ?

loop_
_geom_bond_atom_site_label_1
_geom_bond_atom_site_label_2
_geom_bond_distance
_geom_bond_site_symmetry_2
_geom_bond_publ_flag
Cl1 C11 1.739(7) . ?
Cl2 C3 1.745(7) . ?
O1 C13 1.205(8) . ?
O2 C14 1.190(8) . ?
N1 C6 1.375(8) . ?
N1 C8 1.388(8) . ?
N1 H1 0.8600 . ?
N2 C14 1.372(9) . ?
N2 C1 1.404(8) . ?
N2 H2 0.8600 . ?
N3 C14 1.371(9) . ?
N3 C25 1.407(9) . ?
N3 H3 0.8600 . ?
N4 C13 1.366(9) . ?
N4 C9 1.392(8) . ?
N4 H4 0.8600 . ?
N5 C13 1.370(9) . ?
N5 C15 1.420(9) . ?
N5 H5 0.8600 . ?
C1 C2 1.390(9) . ?
C1 C6 1.408(9) . ?
C2 C3 1.381(10) . ?
C2 H2A 0.9300 . ?
C3 C4 1.349(10) . ?
C4 C5 1.385(9) . ?
C4 H4A 0.9300 . ?
C5 C6 1.411(9) . ?
C5 C7 1.468(9) . ?
C7 C8 1.380(9) . ?
C7 C12 1.407(9) . ?
C8 C9 1.415(9) . ?
C9 C10 1.364(9) . ?
C10 C11 1.402(9) . ?
C10 H10A 0.9300 . ?
C11 C12 1.363(9) . ?
C12 H12 0.9300 . ?
C15 C24 1.354(11) . ?
C15 C16 1.432(10) . ?
C16 C17 1.386(11) . ?
C16 C21 1.430(12) . ?
C17 C18 1.393(12) . ?
C17 H17 0.9300 . ?
C18 C19 1.418(15) . ?
C18 H18 0.9300 . ?
C19 C20 1.362(15) . ?
C19 H19 0.9300 . ?
C20 C21 1.370(14) . ?
C20 H20 0.9300 . ?
C21 C22 1.344(13) . ?
C22 C23 1.358(13) . ?
C22 H22 0.9300 . ?
C23 C24 1.408(11) . ?
C23 H23 0.9300 . ?
C24 H24 0.9300 . ?
C25 C34 1.350(10) . ?
C25 C26 1.455(10) . ?
C26 C27 1.395(11) . ?
C26 C31 1.432(11) . ?
C27 C28 1.350(11) . ?
C27 H27 0.9300 . ?
C28 C29 1.402(13) . ?
C28 H28 0.9300 . ?
C29 C30 1.305(12) . ?
C29 H29 0.9300 . ?
C30 C31 1.392(11) . ?
C30 H30 0.9300 . ?
C31 C32 1.407(12) . ?
C32 C33 1.330(12) . ?
C32 H32 0.9300 . ?
C33 C34 1.450(11) . ?
C33 H33 0.9300 . ?
C34 H34 0.9300 . ?
Cl3 C43 1.748(7) . ?
Cl4 C38 1.748(8) . ?
O3 C47 1.201(8) . ?
O4 C58 1.207(8) . ?
N6 C46 1.376(8) . ?
N6 C35 1.382(8) . ?
N6 H6 0.8600 . ?
N7 C47 1.367(8) . ?
N7 C36 1.410(8) . ?
N7 H7 0.8600 . ?
N8 C47 1.390(8) . ?
N8 C48 1.404(9) . ?
N8 H8 0.8600 . ?
N9 C58 1.381(9) . ?
N9 C45 1.377(8) . ?
N9 H9 0.8600 . ?
N10 C58 1.367(9) . ?
N10 C59 1.413(8) . ?
N10 H10 0.8600 . ?
C35 C40 1.404(9) . ?
C35 C36 1.412(9) . ?
C36 C37 1.395(9) . ?
C37 C38 1.383(10) . ?
C37 H37 0.9300 . ?
C38 C39 1.359(10) . ?
C39 C40 1.400(9) . ?
C39 H39 0.9300 . ?
C40 C41 1.418(9) . ?
C41 C42 1.383(10) . ?
C41 C46 1.406(9) . ?
C42 C43 1.375(10) . ?
C42 H42 0.9300 . ?
C43 C44 1.391(10) . ?
C44 C45 1.372(9) . ?
C44 H44 0.9300 . ?
C45 C46 1.416(9) . ?
C48 C57 1.358(10) . ?
C48 C49 1.429(10) . ?
C49 C50 1.398(10) . ?
C49 C54 1.398(11) . ?
C50 C51 1.360(11) . ?
C50 H50 0.9300 . ?
C51 C52 1.394(12) . ?
C51 H51 0.9300 . ?
C52 C53 1.296(13) . ?
C52 H52 0.9300 . ?
C53 C54 1.414(13) . ?
C53 H53 0.9300 . ?
C54 C55 1.386(12) . ?
C55 C56 1.326(12) . ?
C55 H55 0.9300 . ?
C56 C57 1.412(11) . ?
C56 H56 0.9300 . ?
C57 H57 0.9300 . ?
C59 C68 1.384(10) . ?
C59 C60 1.420(10) . ?
C60 C61 1.369(11) . ?
C60 C65 1.420(11) . ?
C61 C62 1.352(11) . ?
C61 H61 0.9300 . ?
C62 C63 1.412(13) . ?
C62 H62 0.9300 . ?
C63 C64 1.318(13) . ?
C63 H63 0.9300 . ?
C64 C65 1.397(12) . ?
C64 H64 0.9300 . ?
C65 C66 1.416(12) . ?
C66 C67 1.324(12) . ?
C66 H66 0.9300 . ?
C67 C68 1.390(11) . ?
C67 H67 0.9300 . ?
C68 H68 0.9300 . ?
O1G C1G 1.238(9) . ?
O2G C1G 1.242(9) . ?
C1G C2G 1.540(10) . ?
C2G H2G1 0.9600 . ?
C2G H2G2 0.9600 . ?
C2G H2G3 0.9600 . ?
O3G C3G 1.234(10) . ?
O4G C3G 1.197(9) . ?
C3G C4G 1.510(11) . ?
C4G H4G1 0.9600 . ?
C4G H4G2 0.9600 . ?
C4G H4G3 0.9600 . ?
N1A C9A 1.468(11) . ?
N1A C1A 1.511(11) . ?
N1A C13A 1.494(11) . ?
N1A C5A 1.528(10) . ?
C1A C2A 1.517(12) . ?
C1A H1A1 0.9700 . ?
C1A H1A2 0.9700 . ?
C2A C3A 1.507(14) . ?
C2A H2A1 0.9700 . ?
C2A H2A2 0.9700 . ?
C3A C4A 1.533(17) . ?
C3A H3A1 0.9700 . ?
C3A H3A2 0.9700 . ?
C4A H4A1 0.9604 . ?
C4A H4A2 0.9604 . ?
C4A H4A3 0.9604 . ?
C5A C6A 1.542(12) . ?
C5A H5A1 0.9700 . ?
C5A H5A2 0.9700 . ?
C6A C7A 1.563(13) . ?
C6A H6A1 0.9700 . ?
C6A H6A2 0.9700 . ?
C7A C8A 1.433(14) . ?
C7A H7A1 0.9700 . ?
C7A H7A2 0.9700 . ?
C8A H8A1 0.9600 . ?
C8A H8A2 0.9600 . ?
C8A H8A3 0.9600 . ?
C9A C10A 1.497(13) . ?
C9A H9A1 0.9700 . ?
C9A H9A2 0.9700 . ?
C10A C11A 1.515(15) . ?
C10A H10B 0.9700 . ?
C10A H10C 0.9700 . ?
C11A C12A 1.513(16) . ?
C11A H11A 0.9700 . ?
C11A H11B 0.9700 . ?
C12A H12A 0.9600 . ?
C12A H12B 0.9600 . ?
C12A H12C 0.9600 . ?
C13A C14A 1.598(14) . ?
C13A H13A 0.9700 . ?
C13A H13B 0.9700 . ?
C14A C15A 1.534(13) . ?
C14A H14A 0.9700 . ?
C14A H14B 0.9700 . ?
C15A C16A 1.5876 . ?
C15A H15A 0.9700 . ?
C15A H15B 0.9700 . ?
C16A H16A 0.9886 . ?
C16A H16B 0.9886 . ?
C16A H16C 0.9886 . ?
N2A C29A 1.439(12) . ?
N2A C21A 1.446(12) . ?
N2A C17A 1.553(13) . ?
N2A C25A 1.564(14) . ?
C17A C18A 1.507(15) . ?
C17A H17A 0.9700 . ?
C17A H17B 0.9700 . ?
C18A C19A 1.518(17) . ?
C18A H18A 0.9700 . ?
C18A H18B 0.9700 . ?
C19A C20A 1.545(18) . ?
C19A H19A 0.9700 . ?
C19A H19B 0.9700 . ?
C20A H20A 0.9600 . ?
C20A H20B 0.9600 . ?
C20A H20C 0.9600 . ?
C21A C22A 1.423(14) . ?
C21A H21A 0.9700 . ?
C21A H21B 0.9700 . ?
C22A C23A 1.425(17) . ?
C22A H22A 0.9700 . ?
C22A H22B 0.9700 . ?
C23A C24A 1.441(19) . ?
C23A H23A 0.9700 . ?
C23A H23B 0.9700 . ?
C24A H24A 0.9600 . ?
C24A H24B 0.9600 . ?
C24A H24C 0.9600 . ?
C25A C26A 1.570(15) . ?
C25A H25A 0.9700 . ?
C25A H25B 0.9700 . ?
C26A C27A 1.560(18) . ?
C26A H26A 0.9700 . ?
C26A H26B 0.9700 . ?
C27A C28A 1.55(2) . ?
C27A H27A 0.9700 . ?
C27A H27B 0.9700 . ?
C28A H28A 0.9602 . ?
C28A H28B 0.9602 . ?
C28A H28C 0.9602 . ?
C29A C30A 1.544(14) . ?
C29A H29A 0.9700 . ?
C29A H29B 0.9700 . ?
C30A C31A 1.444(18) . ?
C30A H30A 0.9700 . ?
C30A H30B 0.9700 . ?
C31A C32A 1.42(3) . ?
C31A H31A 0.9700 . ?
C31A H31B 0.9700 . ?
C32A H32A 0.9601 . ?
C32A H32B 0.9601 . ?
C32A H32C 0.9601 . ?

loop_
_geom_torsion_atom_site_label_1
_geom_torsion_atom_site_label_2
_geom_torsion_atom_site_label_3
_geom_torsion_atom_site_label_4
_geom_torsion
_geom_torsion_site_symmetry_1
_geom_torsion_site_symmetry_2
_geom_torsion_site_symmetry_3
_geom_torsion_site_symmetry_4
_geom_torsion_publ_flag
C14 N2 C1 C2 -10.1(11) . . . . ?
C14 N2 C1 C6 174.8(7) . . . . ?
N2 C1 C2 C3 -177.9(7) . . . . ?
C6 C1 C2 C3 -2.7(10) . . . . ?
C1 C2 C3 C4 1.6(12) . . . . ?
C1 C2 C3 Cl2 -179.7(6) . . . . ?
C2 C3 C4 C5 0.0(12) . . . . ?
Cl2 C3 C4 C5 -178.6(5) . . . . ?
C3 C4 C5 C6 -0.3(11) . . . . ?
C3 C4 C5 C7 178.2(8) . . . . ?
C8 N1 C6 C1 178.7(7) . . . . ?
C8 N1 C6 C5 -2.4(8) . . . . ?
C2 C1 C6 N1 -178.7(7) . . . . ?
N2 C1 C6 N1 -3.3(11) . . . . ?
C2 C1 C6 C5 2.4(10) . . . . ?
N2 C1 C6 C5 177.9(6) . . . . ?
C4 C5 C6 N1 -180.0(6) . . . . ?
C7 C5 C6 N1 1.1(7) . . . . ?
C4 C5 C6 C1 -0.9(10) . . . . ?
C7 C5 C6 C1 -179.8(6) . . . . ?
C4 C5 C7 C8 -178.2(8) . . . . ?
C6 C5 C7 C8 0.5(8) . . . . ?
C4 C5 C7 C12 0.1(14) . . . . ?
C6 C5 C7 C12 178.8(7) . . . . ?
C12 C7 C8 N1 179.6(6) . . . . ?
C5 C7 C8 N1 -1.9(8) . . . . ?
C12 C7 C8 C9 0.7(11) . . . . ?
C5 C7 C8 C9 179.2(6) . . . . ?
C6 N1 C8 C7 2.7(8) . . . . ?
C6 N1 C8 C9 -178.6(7) . . . . ?
C13 N4 C9 C10 -8.5(12) . . . . ?
C13 N4 C9 C8 171.2(7) . . . . ?
C7 C8 C9 C10 -0.4(10) . . . . ?
N1 C8 C9 C10 -179.0(7) . . . . ?
C7 C8 C9 N4 179.9(6) . . . . ?
N1 C8 C9 N4 1.3(11) . . . . ?
N4 C9 C10 C11 -178.9(7) . . . . ?
C8 C9 C10 C11 1.4(11) . . . . ?
C9 C10 C11 C12 -2.9(12) . . . . ?
C9 C10 C11 Cl1 179.9(6) . . . . ?
C10 C11 C12 C7 3.0(12) . . . . ?
Cl1 C11 C12 C7 -179.8(5) . . . . ?
C8 C7 C12 C11 -1.9(11) . . . . ?
C5 C7 C12 C11 180.0(7) . . . . ?
C9 N4 C13 O1 3.6(13) . . . . ?
C9 N4 C13 N5 -175.6(7) . . . . ?
C15 N5 C13 O1 -10.5(13) . . . . ?
C15 N5 C13 N4 168.7(7) . . . . ?
C25 N3 C14 O2 14.2(13) . . . . ?
C25 N3 C14 N2 -165.2(7) . . . . ?
C1 N2 C14 O2 -7.0(13) . . . . ?
C1 N2 C14 N3 172.4(6) . . . . ?
C13 N5 C15 C24 -39.5(12) . . . . ?
C13 N5 C15 C16 145.1(8) . . . . ?
C24 C15 C16 C17 179.8(8) . . . . ?
N5 C15 C16 C17 -4.8(12) . . . . ?
C24 C15 C16 C21 0.9(12) . . . . ?
N5 C15 C16 C21 176.3(7) . . . . ?
C15 C16 C17 C18 -178.1(8) . . . . ?
C21 C16 C17 C18 0.8(13) . . . . ?
C16 C17 C18 C19 0.1(14) . . . . ?
C17 C18 C19 C20 -1.0(18) . . . . ?
C18 C19 C20 C21 1(2) . . . . ?
C19 C20 C21 C22 178.8(12) . . . . ?
C19 C20 C21 C16 0.1(18) . . . . ?
C17 C16 C21 C22 -179.6(10) . . . . ?
C15 C16 C21 C22 -0.7(14) . . . . ?
C17 C16 C21 C20 -0.9(14) . . . . ?
C15 C16 C21 C20 178.0(9) . . . . ?
C20 C21 C22 C23 -178.0(11) . . . . ?
C16 C21 C22 C23 0.8(17) . . . . ?
C21 C22 C23 C24 -0.9(18) . . . . ?
C16 C15 C24 C23 -1.0(13) . . . . ?
N5 C15 C24 C23 -176.3(8) . . . . ?
C22 C23 C24 C15 1.1(16) . . . . ?
C14 N3 C25 C34 -15.3(13) . . . . ?
C14 N3 C25 C26 163.6(7) . . . . ?
C34 C25 C26 C27 -178.0(9) . . . . ?
N3 C25 C26 C27 3.0(12) . . . . ?
C34 C25 C26 C31 3.0(12) . . . . ?
N3 C25 C26 C31 -176.0(7) . . . . ?
C31 C26 C27 C28 0.1(14) . . . . ?
C25 C26 C27 C28 -179.0(9) . . . . ?
C26 C27 C28 C29 0.3(17) . . . . ?
C27 C28 C29 C30 0.1(18) . . . . ?
C28 C29 C30 C31 -0.9(17) . . . . ?
C29 C30 C31 C32 -178.6(10) . . . . ?
C29 C30 C31 C26 1.2(15) . . . . ?
C27 C26 C31 C30 -0.8(12) . . . . ?
C25 C26 C31 C30 178.3(8) . . . . ?
C27 C26 C31 C32 179.1(8) . . . . ?
C25 C26 C31 C32 -1.9(12) . . . . ?
C30 C31 C32 C33 179.2(9) . . . . ?
C26 C31 C32 C33 -0.6(14) . . . . ?
C31 C32 C33 C34 2.1(15) . . . . ?
N3 C25 C34 C33 177.3(7) . . . . ?
C26 C25 C34 C33 -1.6(13) . . . . ?
C32 C33 C34 C25 -1.0(14) . . . . ?
C46 N6 C35 C40 1.7(8) . . . . ?
C46 N6 C35 C36 -179.4(7) . . . . ?
N6 C35 C36 C37 -178.6(7) . . . . ?
C40 C35 C36 C37 0.2(11) . . . . ?
N6 C35 C36 N7 0.4(11) . . . . ?
C40 C35 C36 N7 179.2(6) . . . . ?
C47 N7 C36 C37 23.6(11) . . . . ?
C47 N7 C36 C35 -155.4(7) . . . . ?
C35 C36 C37 C38 1.0(11) . . . . ?
N7 C36 C37 C38 -177.9(7) . . . . ?
C36 C37 C38 C39 -3.7(13) . . . . ?
C36 C37 C38 Cl4 178.9(6) . . . . ?
C37 C38 C39 C40 4.8(13) . . . . ?
Cl4 C38 C39 C40 -177.9(6) . . . . ?
C38 C39 C40 C35 -3.3(12) . . . . ?
C38 C39 C40 C41 179.9(8) . . . . ?
N6 C35 C40 C39 -180.0(7) . . . . ?
C36 C35 C40 C39 1.0(11) . . . . ?
N6 C35 C40 C41 -2.4(8) . . . . ?
C36 C35 C40 C41 178.6(7) . . . . ?
C39 C40 C41 C42 -2.8(16) . . . . ?
C35 C40 C41 C42 -179.9(9) . . . . ?
C39 C40 C41 C46 179.3(8) . . . . ?
C35 C40 C41 C46 2.2(8) . . . . ?
C46 C41 C42 C43 -1.3(12) . . . . ?
C40 C41 C42 C43 -178.9(8) . . . . ?
C41 C42 C43 C44 -1.3(13) . . . . ?
C41 C42 C43 Cl3 -179.8(6) . . . . ?
C42 C43 C44 C45 3.1(13) . . . . ?
Cl3 C43 C44 C45 -178.3(6) . . . . ?
C43 C44 C45 N9 179.3(7) . . . . ?
C43 C44 C45 C46 -2.1(11) . . . . ?
C58 N9 C45 C44 -15.7(11) . . . . ?
C58 N9 C45 C46 165.6(7) . . . . ?
C35 N6 C46 C41 -0.3(8) . . . . ?
C35 N6 C46 C45 177.9(7) . . . . ?
C42 C41 C46 N6 -179.4(7) . . . . ?
C40 C41 C46 N6 -1.2(8) . . . . ?
C42 C41 C46 C45 2.2(11) . . . . ?
C40 C41 C46 C45 -179.5(7) . . . . ?
C44 C45 C46 N6 -178.5(7) . . . . ?
N9 C45 C46 N6 0.3(11) . . . . ?
C44 C45 C46 C41 -0.5(10) . . . . ?
N9 C45 C46 C41 178.2(6) . . . . ?
C36 N7 C47 O3 -11.7(12) . . . . ?
C36 N7 C47 N8 166.0(6) . . . . ?
C48 N8 C47 O3 5.5(11) . . . . ?
C48 N8 C47 N7 -172.3(7) . . . . ?
C47 N8 C48 C57 -33.2(12) . . . . ?
C47 N8 C48 C49 148.2(7) . . . . ?
C57 C48 C49 C50 179.1(8) . . . . ?
N8 C48 C49 C50 -2.2(12) . . . . ?
C57 C48 C49 C54 -0.9(12) . . . . ?
N8 C48 C49 C54 177.7(7) . . . . ?
C54 C49 C50 C51 -1.1(13) . . . . ?
C48 C49 C50 C51 178.9(8) . . . . ?
C49 C50 C51 C52 -0.5(15) . . . . ?
C50 C51 C52 C53 1.9(19) . . . . ?
C51 C52 C53 C54 -2(2) . . . . ?
C52 C53 C54 C55 -179.0(13) . . . . ?
C52 C53 C54 C49 0.1(19) . . . . ?
C50 C49 C54 C55 -179.6(9) . . . . ?
C48 C49 C54 C55 0.5(14) . . . . ?
C50 C49 C54 C53 1.3(14) . . . . ?
C48 C49 C54 C53 -178.6(9) . . . . ?
C53 C54 C55 C56 -178.1(11) . . . . ?
C49 C54 C55 C56 2.8(18) . . . . ?
C54 C55 C56 C57 -5.6(19) . . . . ?
N8 C48 C57 C56 179.8(8) . . . . ?
C49 C48 C57 C56 -1.6(13) . . . . ?
C55 C56 C57 C48 4.9(16) . . . . ?
C59 N10 C58 O4 -2.9(12) . . . . ?
C59 N10 C58 N9 175.7(6) . . . . ?
C45 N9 C58 O4 -2.8(12) . . . . ?
C45 N9 C58 N10 178.6(6) . . . . ?
C58 N10 C59 C68 34.0(11) . . . . ?
C58 N10 C59 C60 -145.5(7) . . . . ?
C68 C59 C60 C61 -178.6(9) . . . . ?
N10 C59 C60 C61 0.9(13) . . . . ?
C68 C59 C60 C65 1.1(12) . . . . ?
N10 C59 C60 C65 -179.3(7) . . . . ?
C59 C60 C61 C62 -179.6(10) . . . . ?
C65 C60 C61 C62 0.6(16) . . . . ?
C60 C61 C62 C63 1.3(19) . . . . ?
C61 C62 C63 C64 -3(2) . . . . ?
C62 C63 C64 C65 3(2) . . . . ?
C61 C60 C65 C66 179.8(9) . . . . ?
C59 C60 C65 C66 0.0(13) . . . . ?
C61 C60 C65 C64 -0.9(14) . . . . ?
C59 C60 C65 C64 179.3(8) . . . . ?
C63 C64 C65 C66 178.5(12) . . . . ?
C63 C64 C65 C60 -0.8(17) . . . . ?
C60 C65 C66 C67 -0.7(15) . . . . ?
C64 C65 C66 C67 -179.9(10) . . . . ?
C65 C66 C67 C68 0.2(16) . . . . ?
C60 C59 C68 C67 -1.6(12) . . . . ?
N10 C59 C68 C67 178.8(8) . . . . ?
C66 C67 C68 C59 1.0(15) . . . . ?
C9A N1A C1A C2A 176.0(9) . . . . ?
C13A N1A C1A C2A 52.6(12) . . . . ?
C5A N1A C1A C2A -61.5(12) . . . . ?
N1A C1A C2A C3A 178.5(9) . . . . ?
C1A C2A C3A C4A 172.9(11) . . . . ?
C9A N1A C5A C6A 60.1(11) . . . . ?
C1A N1A C5A C6A -59.2(11) . . . . ?
C13A N1A C5A C6A -179.3(8) . . . . ?
N1A C5A C6A C7A -177.0(8) . . . . ?
C5A C6A C7A C8A 78.7(13) . . . . ?
C1A N1A C9A C10A 179.2(10) . . . . ?
C13A N1A C9A C10A -56.9(13) . . . . ?
C5A N1A C9A C10A 58.7(13) . . . . ?
N1A C9A C10A C11A 165.4(11) . . . . ?
C9A C10A C11A C12A -167.9(12) . . . . ?
C9A N1A C13A C14A -64.0(11) . . . . ?
C1A N1A C13A C14A 56.9(12) . . . . ?
C5A N1A C13A C14A 174.7(8) . . . . ?
N1A C13A C14A C15A 155.4(8) . . . . ?
C13A C14A C15A C16A 124.5(7) . . . . ?
C29A N2A C17A C18A 59.1(14) . . . . ?
C21A N2A C17A C18A -68.1(13) . . . . ?
C25A N2A C17A C18A 179.3(10) . . . . ?
N2A C17A C18A C19A -177.3(11) . . . . ?
C17A C18A C19A C20A -172.8(12) . . . . ?
C29A N2A C21A C22A 177.3(12) . . . . ?
C17A N2A C21A C22A -55.2(16) . . . . ?
C25A N2A C21A C22A 54.0(15) . . . . ?
N2A C21A C22A C23A -177.4(13) . . . . ?
C21A C22A C23A C24A 172.9(15) . . . . ?
C29A N2A C25A C26A -65.5(13) . . . . ?
C21A N2A C25A C26A 58.7(13) . . . . ?
C17A N2A C25A C26A 172.7(10) . . . . ?
N2A C25A C26A C27A 169.9(12) . . . . ?
C25A C26A C27A C28A -82.6(17) . . . . ?
C21A N2A C29A C30A 173.5(11) . . . . ?
C17A N2A C29A C30A 48.5(16) . . . . ?
C25A N2A C29A C30A -66.0(15) . . . . ?
N2A C29A C30A C31A 155.7(15) . . . . ?
C29A C30A C31A C32A -83(2) . . . . ?
